data_7238502
loop_
_publ_author_name
'Nemec, Ivan'
'Herchel, Radovan'
'\<Salitro\<s, Ivan'
'Tr\'avn\'i\<cek, Zden\<ek'
'Monco\<l, J\'an'
'Fuess, Hartmut'
'Ruben, Mario'
'Linert, Wolfgang'

_publ_section_title
;
 Anion driven modulation of magnetic intermolecular interactions and spin
 crossover properties in an isomorphous series of mononuclear iron(iii)
 complexes with a hexadentate Schiff base ligand
;
_journal_issue 20
_journal_name_full CrystEngComm
_journal_page_first 7015
_journal_paper_doi 10.1039/c2ce25862e
_journal_volume 14
_journal_year 2012
_chemical_formula_moiety 'C20 H24 Fe1 N4 O4, Br'
_chemical_formula_sum 'C20 H24 Br Fe N4 O4'
_chemical_formula_weight 519.99
_chemical_name_systematic
;
1,8-Bis(4-hydroxysalicylaldiminato)-3,6-diazaoctane)
-iron(iii) chloride
;
_space_group_IT_number 13
_space_group_name_Hall '-P 2yc'
_space_group_name_H-M_alt 'P 1 2/c 1'
_symmetry_cell_setting monoclinic
_symmetry_space_group_name_H-M 'P 1 2/c 1'
_atom_sites_solution_hydrogens geom
_atom_sites_solution_primary direct
_atom_sites_solution_secondary difmap
_audit_creation_method SHELXL-97
_cell_angle_alpha 90.00
_cell_angle_beta 129.198(3)
_cell_angle_gamma 90.00
_cell_formula_units_Z 2
_cell_length_a 9.9131(4)
_cell_length_b 9.6378(4)
_cell_length_c 13.7350(7)
_cell_measurement_temperature 298(2)
_cell_volume 1016.95(9)
_computing_cell_refinement 'CrysAlis RED, Oxford Diffraction Ltd.'
_computing_data_collection 'CrysAlis CCD, Oxford Diffraction Ltd.'
_computing_data_reduction 'CrysAlis RED, Oxford Diffraction Ltd.'
_computing_molecular_graphics 'MERCURY (Macrae et al., 2006)'
_computing_publication_material ' enCIFer (Allen et al., 2004)'
_computing_structure_refinement 'SHELXL97 (Sheldrick, 2008)'
_computing_structure_solution 'SHELXS97 (Sheldrick, 2008)'
_diffrn_ambient_temperature 298(2)
_diffrn_detector_area_resol_mean 8.4012
_diffrn_measured_fraction_theta_full 0.999
_diffrn_measured_fraction_theta_max 0.999
_diffrn_measurement_device_type 'Goniometer KM4/Xcalibur detector: Sapphire2 (large Be window)'
_diffrn_measurement_method
;
Rotation method data acquisition using omega and phi scans
;
_diffrn_radiation_monochromator graphite
_diffrn_radiation_source 'fine-focus sealed tube'
_diffrn_radiation_type MoK\a
_diffrn_radiation_wavelength 0.71073
_diffrn_reflns_av_R_equivalents 0.0246
_diffrn_reflns_av_sigmaI/netI 0.0270
_diffrn_reflns_limit_h_max 10
_diffrn_reflns_limit_h_min -11
_diffrn_reflns_limit_k_max 11
_diffrn_reflns_limit_k_min -11
_diffrn_reflns_limit_l_max 16
_diffrn_reflns_limit_l_min -15
_diffrn_reflns_number 6595
_diffrn_reflns_theta_full 24.97
_diffrn_reflns_theta_max 24.97
_diffrn_reflns_theta_min 2.65
_exptl_absorpt_coefficient_mu 2.742
_exptl_absorpt_correction_T_max 0.566
_exptl_absorpt_correction_T_min 0.494
_exptl_absorpt_correction_type multi-scan
_exptl_absorpt_process_details
;CrysAlis RED, Oxford Diffraction Ltd.,
Version 1.171.33.5 (release 18-04-2008 CrysAlis171 .NET)
(compiled Apr 18 2008,18:17:43)
Empirical absorption correction using spherical harmonics,
implemented in SCALE3 ABSPACK scaling algorithm
;
_exptl_crystal_colour blue
_exptl_crystal_density_diffrn 1.698
_exptl_crystal_density_method 'not measured'
_exptl_crystal_description prism
_exptl_crystal_F_000 530
_exptl_crystal_size_max 0.33
_exptl_crystal_size_mid 0.22
_exptl_crystal_size_min 0.20
_refine_diff_density_max 0.499
_refine_diff_density_min -0.214
_refine_diff_density_rms 0.068
_refine_ls_extinction_method none
_refine_ls_goodness_of_fit_ref 1.036
_refine_ls_hydrogen_treatment constr
_refine_ls_matrix_type full
_refine_ls_number_parameters 138
_refine_ls_number_reflns 1800
_refine_ls_number_restraints 0
_refine_ls_restrained_S_all 1.036
_refine_ls_R_factor_all 0.0416
_refine_ls_R_factor_gt 0.0297
_refine_ls_shift/su_max 0.000
_refine_ls_shift/su_mean 0.000
_refine_ls_structure_factor_coef Fsqd
_refine_ls_weighting_details 'calc w=1/[\s^2^(Fo^2^)+(0.0496P)^2^+0.0000P] where P=(Fo^2^+2Fc^2^)/3'
_refine_ls_weighting_scheme calc
_refine_ls_wR_factor_gt 0.0774
_refine_ls_wR_factor_ref 0.0800
_reflns_number_gt 1430
_reflns_number_total 1800
_reflns_threshold_expression >2sigma(I)
_cod_data_source_file c2ce25862e.txt
_cod_data_source_block 1b
_cod_original_cell_volume 1016.95(8)
_cod_original_sg_symbol_H-M P2/c
_cod_database_code 7238502

loop_
_symmetry_equiv_pos_as_xyz
'x, y, z'
'-x, y, -z+1/2'
'-x, -y, -z'
'x, -y, z-1/2'

loop_
_atom_site_label
_atom_site_type_symbol
_atom_site_fract_x
_atom_site_fract_y
_atom_site_fract_z
_atom_site_U_iso_or_equiv
_atom_site_adp_type
_atom_site_occupancy
_atom_site_symmetry_multiplicity
_atom_site_calc_flag
_atom_site_refinement_flags
C1 C 0.7364(3) 0.5019(3) 0.3819(2) 0.0293(6) Uani 1 1 d .
C2 C 0.8253(3) 0.6135(3) 0.3802(2) 0.0314(6) Uani 1 1 d .
H2 H 0.8332 0.6203 0.3164 0.038 Uiso 1 1 calc R
C3 C 0.9016(3) 0.7141(3) 0.4735(2) 0.0345(6) Uani 1 1 d .
C4 C 0.8879(4) 0.7076(3) 0.5685(2) 0.0419(7) Uani 1 1 d .
H4 H 0.9344 0.7777 0.6283 0.050 Uiso 1 1 calc R
C5 C 0.8057(4) 0.5976(3) 0.5725(2) 0.0421(7) Uani 1 1 d .
H5 H 0.8011 0.5915 0.6379 0.050 Uiso 1 1 calc R
C6 C 0.7272(3) 0.4924(3) 0.4804(2) 0.0323(6) Uani 1 1 d .
C7 C 0.6511(3) 0.3773(3) 0.4948(2) 0.0365(7) Uani 1 1 d .
H7 H 0.6617 0.3742 0.5671 0.044 Uiso 1 1 calc R
C8 C 0.4968(4) 0.1654(3) 0.4422(3) 0.0479(8) Uani 1 1 d .
H8A H 0.4823 0.1953 0.5026 0.057 Uiso 1 1 calc R
H8B H 0.5732 0.0853 0.4761 0.057 Uiso 1 1 calc R
C9 C 0.3224(4) 0.1299(3) 0.3181(3) 0.0490(8) Uani 1 1 d .
H9A H 0.2815 0.0418 0.3247 0.059 Uiso 1 1 calc R
H9B H 0.2377 0.2007 0.2961 0.059 Uiso 1 1 calc R
C10 C 0.4020(4) -0.0147(3) 0.2099(3) 0.0574(9) Uani 1 1 d .
H10A H 0.3660 -0.0880 0.2375 0.069 Uiso 1 1 calc R
H10B H 0.3498 -0.0321 0.1230 0.069 Uiso 1 1 calc R
Fe1 Fe 0.5000 0.27697(5) 0.2500 0.02992(17) Uani 1 2 d S
Br1 Br 1.0000 0.85379(5) 0.2500 0.05369(18) Uani 1 2 d S
N1 N 0.5691(3) 0.2776(2) 0.41614(19) 0.0331(5) Uani 1 1 d .
N2 N 0.3415(3) 0.1216(2) 0.2202(2) 0.0387(6) Uani 1 1 d .
H1N2 H 0.2349 0.1382 0.1452 0.046 Uiso 1 1 calc R
O1 O 0.6683(2) 0.40880(19) 0.29138(15) 0.0341(4) Uani 1 1 d .
O2 O 0.9900(3) 0.8237(2) 0.47651(18) 0.0432(5) Uani 1 1 d .
H2A H 0.9939 0.8169 0.4188 0.065 Uiso 1 1 calc R

loop_
_atom_site_aniso_label
_atom_site_aniso_U_11
_atom_site_aniso_U_22
_atom_site_aniso_U_33
_atom_site_aniso_U_23
_atom_site_aniso_U_13
_atom_site_aniso_U_12
C1 0.0253(13) 0.0281(13) 0.0264(13) -0.0012(11) 0.0124(11) 0.0008(11)
C2 0.0336(14) 0.0316(14) 0.0270(13) -0.0028(11) 0.0181(12) -0.0031(11)
C3 0.0290(14) 0.0321(15) 0.0337(14) -0.0005(12) 0.0156(12) -0.0014(12)
C4 0.0438(17) 0.0444(18) 0.0334(15) -0.0154(13) 0.0225(14) -0.0129(14)
C5 0.0467(17) 0.0493(18) 0.0321(15) -0.0074(14) 0.0257(14) -0.0087(15)
C6 0.0306(14) 0.0328(14) 0.0287(13) -0.0013(12) 0.0164(11) -0.0029(12)
C7 0.0345(15) 0.0443(17) 0.0252(14) 0.0069(12) 0.0162(13) 0.0019(12)
C8 0.0460(18) 0.0434(18) 0.0417(17) 0.0129(14) 0.0218(15) -0.0073(14)
C9 0.0436(18) 0.0444(19) 0.0495(18) 0.0090(14) 0.0249(16) -0.0082(14)
C10 0.0489(18) 0.0278(16) 0.073(2) -0.0035(16) 0.0277(17) -0.0030(14)
Fe1 0.0277(3) 0.0241(3) 0.0284(3) 0.000 0.0132(2) 0.000
Br1 0.0560(3) 0.0605(3) 0.0533(3) 0.000 0.0387(3) 0.000
N1 0.0300(11) 0.0294(12) 0.0280(12) 0.0074(10) 0.0127(10) -0.0004(10)
N2 0.0265(12) 0.0325(13) 0.0369(13) 0.0014(10) 0.0104(10) -0.0015(9)
O1 0.0399(10) 0.0310(10) 0.0323(10) -0.0083(8) 0.0232(8) -0.0088(8)
O2 0.0460(11) 0.0417(11) 0.0391(12) -0.0115(9) 0.0255(10) -0.0174(10)

loop_
_atom_type_symbol
_atom_type_description
_atom_type_scat_dispersion_real
_atom_type_scat_dispersion_imag
_atom_type_scat_source
C C 0.0030 0.0020 'International Tables Vol C Tables 4.2.6.8 and 6.1.1.4'
Fe Fe 0.3460 0.8440 'International Tables Vol C Tables 4.2.6.8 and 6.1.1.4'
Br Br -0.2900 2.4600 'International Tables Vol C Tables 4.2.6.8 and 6.1.1.4'
N N 0.0060 0.0030 'International Tables Vol C Tables 4.2.6.8 and 6.1.1.4'
O O 0.0110 0.0060 'International Tables Vol C Tables 4.2.6.8 and 6.1.1.4'
H H 0.0000 0.0000 'International Tables Vol C Tables 4.2.6.8 and 6.1.1.4'

loop_
_geom_angle_atom_site_label_1
_geom_angle_atom_site_label_2
_geom_angle_atom_site_label_3
_geom_angle
_geom_angle_site_symmetry_1
_geom_angle_site_symmetry_3
O1 C1 C2 117.3(2) . .
O1 C1 C6 123.5(2) . .
C2 C1 C6 119.1(2) . .
C1 C2 C3 120.2(2) . .
C1 C2 H2 119.9 . .
C3 C2 H2 119.9 . .
O2 C3 C4 116.7(2) . .
O2 C3 C2 122.4(3) . .
C4 C3 C2 120.9(3) . .
C5 C4 C3 119.2(3) . .
C5 C4 H4 120.4 . .
C3 C4 H4 120.4 . .
C4 C5 C6 122.0(3) . .
C4 C5 H5 119.0 . .
C6 C5 H5 119.0 . .
C5 C6 C1 118.6(2) . .
C5 C6 C7 118.4(2) . .
C1 C6 C7 122.9(2) . .
N1 C7 C6 125.2(3) . .
N1 C7 H7 117.4 . .
C6 C7 H7 117.4 . .
N1 C8 C9 106.2(2) . .
N1 C8 H8A 110.5 . .
C9 C8 H8A 110.5 . .
N1 C8 H8B 110.5 . .
C9 C8 H8B 110.5 . .
H8A C8 H8B 108.7 . .
N2 C9 C8 109.1(3) . .
N2 C9 H9A 109.9 . .
C8 C9 H9A 109.9 . .
N2 C9 H9B 109.9 . .
C8 C9 H9B 109.9 . .
H9A C9 H9B 108.3 . .
C10 C10 N2 109.92(18) 2_655 .
C10 C10 H10A 109.7 2_655 .
N2 C10 H10A 109.7 . .
C10 C10 H10B 109.7 2_655 .
N2 C10 H10B 109.7 . .
H10A C10 H10B 108.2 . .
O1 Fe1 O1 94.80(12) . 2_655
O1 Fe1 N1 93.24(8) . .
O1 Fe1 N1 86.50(8) 2_655 .
O1 Fe1 N1 86.50(8) . 2_655
O1 Fe1 N1 93.24(8) 2_655 2_655
N1 Fe1 N1 179.62(13) . 2_655
O1 Fe1 N2 173.59(8) . .
O1 Fe1 N2 90.67(9) 2_655 .
N1 Fe1 N2 83.73(9) . .
N1 Fe1 N2 96.55(9) 2_655 .
O1 Fe1 N2 90.67(9) . 2_655
O1 Fe1 N2 173.59(8) 2_655 2_655
N1 Fe1 N2 96.55(9) . 2_655
N1 Fe1 N2 83.73(9) 2_655 2_655
N2 Fe1 N2 84.08(13) . 2_655
C7 N1 C8 119.7(2) . .
C7 N1 Fe1 124.32(19) . .
C8 N1 Fe1 115.24(18) . .
C9 N2 C10 115.3(2) . .
C9 N2 Fe1 107.91(17) . .
C10 N2 Fe1 111.48(19) . .
C9 N2 H1N2 107.3 . .
C10 N2 H1N2 107.3 . .
Fe1 N2 H1N2 107.3 . .
C1 O1 Fe1 124.94(16) . .
C3 O2 H2A 109.5 . .

loop_
_geom_bond_atom_site_label_1
_geom_bond_atom_site_label_2
_geom_bond_distance
_geom_bond_site_symmetry_2
C1 O1 1.321(3) .
C1 C2 1.399(4) .
C1 C6 1.416(4) .
C2 C3 1.390(4) .
C2 H2 0.9300 .
C3 O2 1.356(3) .
C3 C4 1.395(4) .
C4 C5 1.360(4) .
C4 H4 0.9300 .
C5 C6 1.410(4) .
C5 H5 0.9300 .
C6 C7 1.425(4) .
C7 N1 1.281(3) .
C7 H7 0.9300 .
C8 N1 1.462(4) .
C8 C9 1.512(4) .
C8 H8A 0.9700 .
C8 H8B 0.9700 .
C9 N2 1.473(4) .
C9 H9A 0.9700 .
C9 H9B 0.9700 .
C10 C10 1.511(6) 2_655
C10 N2 1.487(4) .
C10 H10A 0.9700 .
C10 H10B 0.9700 .
Fe1 O1 1.8771(18) .
Fe1 O1 1.8771(18) 2_655
Fe1 N1 1.924(2) .
Fe1 N1 1.924(2) 2_655
Fe1 N2 2.016(2) .
Fe1 N2 2.016(2) 2_655
N2 H1N2 0.9100 .
O2 H2A 0.8200 .
